data_7008795
loop_
_publ_author_name
'Garc\'ia-Raso, Angel'
'Fiol, Juan J.'
'Tasada, Andr\'es'
'Albert\'i, Francisca M.'
'Molins, Elies'
'Basallote, Manuel G.'
'M\'a\~nez, Mar\'ia A.'
'Fern\'andez-Trujillo, Mar\'ia J.'
'S\'anchez, David'

_publ_section_title
;
 Ag(i) complexes with alkylidene-bis(2-aminopyrimidines) as building
 units for discrete metallomacrocyclic frames. A structural and
 solution study
;
_journal_issue 23
_journal_name_full 'Dalton Transactions'
_journal_page_first 3763
_journal_paper_doi 10.1039/b508260a
_journal_year 2005
_chemical_compound_source 'synthesis as described'
_chemical_formula_moiety 'C13 H18 N6'
_chemical_formula_sum 'C13 H18 N6'
_chemical_formula_weight 258.33
_chemical_name_systematic
;
?
;
_space_group_IT_number 61
_symmetry_cell_setting orthorhombic
_symmetry_Int_Tables_number 61
_symmetry_space_group_name_Hall '-P 2bc 2ac'
_symmetry_space_group_name_H-M 'P c a b'
_atom_sites_solution_hydrogens geom
_atom_sites_solution_primary direct
_atom_sites_solution_secondary difmap
_audit_conform_dict_location ftp://ftp.iucr.org/pub/cif_core.dic
_audit_conform_dict_name cif_core.dic
_audit_conform_dict_version 2.2
_audit_creation_date 2003-11-04T15:42:20-00:00
_audit_creation_method 'WinGX routine CIF_UPDATE'
_cell_angle_alpha 90
_cell_angle_beta 90
_cell_angle_gamma 90
_cell_formula_units_Z 8
_cell_length_a 8.4387(12)
_cell_length_b 17.711(3)
_cell_length_c 18.242(4)
_cell_measurement_reflns_used 0
_cell_measurement_temperature 294(2)
_cell_measurement_theta_max 0
_cell_measurement_theta_min 0
_cell_measurement_wavelength 0.71073
_cell_volume 2726.4(8)
_computing_cell_refinement 'CAD4 Express (Enraf Nonius, 1994)'
_computing_data_collection 'CAD4 Express (Enraf Nonius, 1994)'
_computing_data_reduction 'XCAD4 (Harms & Wocadlo, 1995)'
_computing_molecular_graphics 'Ortep-3 for Windows (Farrugia, 1997)'
_computing_publication_material 'WinGX publication routines (Farrugia, 1999)'
_computing_structure_refinement 'SHELXL-97 (Sheldrick, 1997)'
_computing_structure_solution 'SHELXS-97 (Sheldrick, 1997)'
_diffrn_ambient_temperature 294(2)
_diffrn_detector 'scintillation LiI'
_diffrn_detector_dtime 1.195
_diffrn_measured_fraction_theta_full 0.998
_diffrn_measured_fraction_theta_max 0.998
_diffrn_measurement_device '\k-geometry diffractometer'
_diffrn_measurement_device_type 'Enraf Nonius CAD4'
_diffrn_measurement_method 'non-profiled omega/2theta scans'
_diffrn_orient_matrix_type
;
x-axis points to radiation source
the matrix is specified in reciprocal space
;
_diffrn_orient_matrix_UB_11 0.021595
_diffrn_orient_matrix_UB_12 -0.036059
_diffrn_orient_matrix_UB_13 0.040957
_diffrn_orient_matrix_UB_21 0.016794
_diffrn_orient_matrix_UB_22 0.043444
_diffrn_orient_matrix_UB_23 0.034155
_diffrn_orient_matrix_UB_31 -0.115321
_diffrn_orient_matrix_UB_32 -0.000459
_diffrn_orient_matrix_UB_33 0.012639
_diffrn_radiation_monochromator graphite
_diffrn_radiation_probe x-ray
_diffrn_radiation_type MoK\a
_diffrn_radiation_wavelength 0.71073
_diffrn_reflns_av_unetI/netI 0.0553
_diffrn_reflns_limit_h_max 0
_diffrn_reflns_limit_h_min -10
_diffrn_reflns_limit_k_max 0
_diffrn_reflns_limit_k_min -22
_diffrn_reflns_limit_l_max 22
_diffrn_reflns_limit_l_min 0
_diffrn_reflns_number 2747
_diffrn_reflns_theta_full 26.24
_diffrn_reflns_theta_max 26.24
_diffrn_reflns_theta_min 2.23
_diffrn_source 'Enraf Nonius FR590'
_diffrn_standards_decay_% 0
_diffrn_standards_interval_time 60
_diffrn_standards_number 3
_exptl_absorpt_coefficient_mu 0.082
_exptl_absorpt_correction_T_max 0.9887
_exptl_absorpt_correction_T_min 0.9202
_exptl_absorpt_correction_type psi-scan
_exptl_absorpt_process_details
;
North A.C.T., Phillips D.C. & Mathews F.S. (1968) Acta. Cryst. A24, 351
Number of psi-scan sets used was 7
Theta correction was applied.
Averaged transmission function was used.
Fourier smoothing - Window value 3
;
_exptl_crystal_colour yellow
_exptl_crystal_density_diffrn 1.259
_exptl_crystal_density_method 'not measured'
_exptl_crystal_description prism
_exptl_crystal_F_000 1104
_exptl_crystal_size_max 0.65
_exptl_crystal_size_mid 0.2
_exptl_crystal_size_min 0.2
_refine_diff_density_max 0.148
_refine_diff_density_min -0.126
_refine_diff_density_rms 0.035
_refine_ls_extinction_method none
_refine_ls_goodness_of_fit_ref 1.004
_refine_ls_hydrogen_treatment mixed
_refine_ls_matrix_type full
_refine_ls_number_parameters 172
_refine_ls_number_reflns 2747
_refine_ls_number_restraints 0
_refine_ls_restrained_S_all 1.004
_refine_ls_R_factor_all 0.1363
_refine_ls_R_factor_gt 0.0423
_refine_ls_shift/su_max 0
_refine_ls_shift/su_mean 0
_refine_ls_structure_factor_coef Fsqd
_refine_ls_weighting_details 'calc w=1/[\s^2^(Fo^2^)+(0.0702P)^2^+0.1099P] where P=(Fo^2^+2Fc^2^)/3'
_refine_ls_weighting_scheme calc
_refine_ls_wR_factor_gt 0.1103
_refine_ls_wR_factor_ref 0.1372
_reflns_number_gt 1387
_reflns_number_total 2747
_reflns_threshold_expression >2sigma(I)
_cod_data_source_file b508260a.txt
_cod_data_source_block pm68
_cod_original_cell_volume 2726.5(8)
_cod_database_code 7008795
_exptl_absorpt_factor_mur 0.008
_exptl_absorpt_correction_t_ave 0.9542
_diffrn_standards_decay_corr_max 1
_diffrn_standards_decay_corr_min 1

loop_
_symmetry_equiv_pos_as_xyz
'x, y, z'
'-x, -y+1/2, z+1/2'
'x+1/2, -y, -z+1/2'
'-x+1/2, y+1/2, -z'
'-x, -y, -z'
'x, y-1/2, -z-1/2'
'-x-1/2, y, z-1/2'
'x-1/2, -y-1/2, z'

loop_
_atom_site_label
_atom_site_type_symbol
_atom_site_fract_x
_atom_site_fract_y
_atom_site_fract_z
_atom_site_U_iso_or_equiv
_atom_site_adp_type
_atom_site_occupancy
_atom_site_symmetry_multiplicity
_atom_site_calc_flag
_atom_site_refinement_flags
_atom_site_disorder_assembly
_atom_site_disorder_group
N1 N 0.2935(2) -0.10271(10) 0.87942(8) 0.0715(5) Uani 1 1 d . . .
N2 N 0.4563(2) -0.06283(10) 0.78704(8) 0.0677(5) Uani 1 1 d . . .
H2 H 0.4423 -0.018 0.804 0.081 Uiso 1 1 calc R . .
N3 N 0.3975(2) -0.18959(10) 0.79140(8) 0.0724(5) Uani 1 1 d . . .
C2 C 0.3808(2) -0.12035(12) 0.81979(9) 0.0604(5) Uani 1 1 d . . .
C4 C 0.3201(3) -0.24430(14) 0.82617(12) 0.0814(6) Uani 1 1 d . . .
H4 H 0.3284 -0.2932 0.8079 0.098 Uiso 1 1 calc R . .
C5 C 0.2290(3) -0.23307(13) 0.88722(12) 0.0815(7) Uani 1 1 d . . .
H5 H 0.1766 -0.2724 0.9107 0.098 Uiso 1 1 calc R . .
C6 C 0.2201(3) -0.16041(13) 0.91138(11) 0.0814(6) Uani 1 1 d . . .
H6 H 0.1589 -0.1506 0.9527 0.098 Uiso 1 1 calc R . .
C7 C 0.5606(2) -0.07253(12) 0.72447(10) 0.0697(6) Uani 1 1 d . . .
H7A H 0.6231 -0.1179 0.7317 0.084 Uiso 1 1 calc R . .
H7B H 0.6331 -0.0301 0.7224 0.084 Uiso 1 1 calc R . .
C8 C 0.4747(2) -0.07844(11) 0.65195(9) 0.0616(5) Uani 1 1 d . . .
H8A H 0.5513 -0.0903 0.614 0.074 Uiso 1 1 calc R . .
H8B H 0.4002 -0.12 0.6546 0.074 Uiso 1 1 calc R . .
C9 C 0.3864(2) -0.00810(11) 0.63017(9) 0.0629(5) Uani 1 1 d . . .
H9A H 0.4599 0.034 0.6293 0.076 Uiso 1 1 calc R . .
H9B H 0.3066 0.0027 0.667 0.076 Uiso 1 1 calc R . .
N1' N 0.0568(2) 0.16911(10) 0.46211(9) 0.0773(5) Uani 1 1 d . . .
N2' N 0.16451(19) 0.05069(9) 0.45845(8) 0.0654(4) Uani 1 1 d . . .
H2' H 0.181 0.0093 0.435 0.079 Uiso 1 1 calc R . .
N3' N 0.03765(19) 0.09219(10) 0.35496(8) 0.0670(5) Uani 1 1 d . . .
C2' C 0.0843(2) 0.10601(12) 0.42425(10) 0.0597(5) Uani 1 1 d . . .
C4' C -0.0449(3) 0.14678(14) 0.32320(12) 0.0773(6) Uani 1 1 d . . .
H4' H -0.0784 0.1397 0.2751 0.093 Uiso 1 1 calc R . .
C5' C -0.0832(3) 0.21239(14) 0.35719(14) 0.0936(8) Uani 1 1 d . . .
H5' H -0.1434 0.2495 0.3342 0.112 Uiso 1 1 calc R . .
C6' C -0.0282(3) 0.22078(13) 0.42696(15) 0.0980(8) Uani 1 1 d . . .
H6' H -0.0518 0.2654 0.4515 0.118 Uiso 1 1 calc R . .
C7' C 0.2244(2) 0.05678(11) 0.53227(9) 0.0666(5) Uani 1 1 d . . .
H7'1 H 0.1373 0.0671 0.5654 0.08 Uiso 1 1 calc R . .
H7'2 H 0.2981 0.0987 0.5351 0.08 Uiso 1 1 calc R . .
C8' C 0.3067(2) -0.01424(11) 0.55584(9) 0.0604(5) Uani 1 1 d . . .
H8'1 H 0.3859 -0.0273 0.5195 0.072 Uiso 1 1 calc R . .
H8'2 H 0.2299 -0.0549 0.5574 0.072 Uiso 1 1 calc R . .

loop_
_atom_site_aniso_label
_atom_site_aniso_U_11
_atom_site_aniso_U_22
_atom_site_aniso_U_33
_atom_site_aniso_U_23
_atom_site_aniso_U_13
_atom_site_aniso_U_12
N1 0.0751(11) 0.0819(12) 0.0575(9) 0.0025(8) 0.0051(9) -0.0050(10)
N2 0.0749(11) 0.0775(11) 0.0507(9) 0.0024(8) 0.0017(8) -0.0045(9)
N3 0.0735(11) 0.0771(12) 0.0666(10) 0.0007(9) -0.0001(9) 0.0002(10)
C2 0.0556(11) 0.0774(14) 0.0481(10) 0.0023(10) -0.0106(9) 0.0013(10)
C4 0.0862(16) 0.0786(14) 0.0795(14) -0.0034(12) -0.0076(13) 0.0004(14)
C5 0.0826(16) 0.0832(16) 0.0787(14) 0.0079(12) -0.0025(13) -0.0140(13)
C6 0.0822(15) 0.0933(17) 0.0686(13) 0.0041(12) 0.0108(12) -0.0109(14)
C7 0.0562(11) 0.0944(15) 0.0586(11) 0.0029(11) 0.0016(9) -0.0030(10)
C8 0.0532(11) 0.0793(13) 0.0522(10) -0.0011(9) 0.0068(9) -0.0023(10)
C9 0.0602(11) 0.0771(13) 0.0515(10) -0.0015(9) 0.0022(9) -0.0080(10)
N1' 0.0865(13) 0.0700(11) 0.0753(11) 0.0039(10) -0.0118(10) -0.0070(10)
N2' 0.0642(10) 0.0800(11) 0.0520(9) 0.0004(8) -0.0032(7) 0.0038(9)
N3' 0.0584(10) 0.0879(12) 0.0549(9) 0.0098(9) -0.0005(8) -0.0025(9)
C2' 0.0494(10) 0.0733(13) 0.0564(10) 0.0067(10) 0.0039(9) -0.0115(10)
C4' 0.0735(15) 0.0939(16) 0.0645(12) 0.0160(12) -0.0072(11) -0.0108(13)
C5' 0.106(2) 0.0787(16) 0.0957(17) 0.0188(14) -0.0247(15) -0.0038(15)
C6' 0.121(2) 0.0672(14) 0.1060(19) 0.0077(14) -0.0177(17) -0.0057(15)
C7' 0.0654(12) 0.0809(13) 0.0535(10) 0.0013(10) -0.0015(10) -0.0043(11)
C8' 0.0543(11) 0.0774(13) 0.0494(9) 0.0044(9) 0.0049(8) -0.0114(10)

loop_
_atom_type_symbol
_atom_type_description
_atom_type_scat_dispersion_real
_atom_type_scat_dispersion_imag
_atom_type_scat_source
C C 0.0033 0.0016 'International Tables Vol C Tables 4.2.6.8 and 6.1.1.4'
H H 0 0 'International Tables Vol C Tables 4.2.6.8 and 6.1.1.4'
N N 0.0061 0.0033 'International Tables Vol C Tables 4.2.6.8 and 6.1.1.4'

loop_
_geom_angle_atom_site_label_1
_geom_angle_atom_site_label_2
_geom_angle_atom_site_label_3
_geom_angle
_geom_angle_site_symmetry_1
_geom_angle_site_symmetry_3
_geom_angle_publ_flag
C6 N1 C2 115.44(18) . . ?
C2 N2 C7 123.24(18) . . ?
C4 N3 C2 115.54(19) . . ?
N3 C2 N2 118.23(17) . . ?
N3 C2 N1 125.53(18) . . ?
N2 C2 N1 116.24(18) . . ?
N3 C4 C5 124.0(2) . . ?
C6 C5 C4 115.6(2) . . ?
N1 C6 C5 123.9(2) . . ?
N2 C7 C8 113.94(16) . . ?
C9 C8 C7 114.27(16) . . ?
C8 C9 C8' 113.35(16) . . ?
C6' N1' C2' 114.92(19) . . ?
C2' N2' C7' 123.72(17) . . ?
C4' N3' C2' 115.58(19) . . ?
N1' C2' N2' 117.26(17) . . ?
N1' C2' N3' 125.97(19) . . ?
N2' C2' N3' 116.77(19) . . ?
N3' C4' C5' 123.4(2) . . ?
C4' C5' C6' 116.1(2) . . ?
N1' C6' C5' 124.0(2) . . ?
N2' C7' C8' 111.54(16) . . ?
C7' C8' C9 113.67(16) . . ?

loop_
_geom_bond_atom_site_label_1
_geom_bond_atom_site_label_2
_geom_bond_distance
_geom_bond_site_symmetry_2
_geom_bond_publ_flag
N1 C6 1.330(3) . ?
N1 C2 1.351(2) . ?
N2 C2 1.342(2) . ?
N2 C7 1.451(2) . ?
N3 C4 1.330(3) . ?
N3 C2 1.339(2) . ?
C4 C5 1.368(3) . ?
C5 C6 1.362(3) . ?
C7 C8 1.512(3) . ?
C8 C9 1.505(3) . ?
C9 C8' 1.518(2) . ?
N1' C6' 1.328(3) . ?
N1' C2' 1.334(2) . ?
N2' C2' 1.344(2) . ?
N2' C7' 1.442(2) . ?
N3' C4' 1.325(3) . ?
N3' C2' 1.346(2) . ?
C4' C5' 1.356(3) . ?
C5' C6' 1.363(3) . ?
C7' C8' 1.500(3) . ?

loop_
_cod_related_entry_id
_cod_related_entry_database
_cod_related_entry_code
1 ChemSpider 21144881
